data_4346108
loop_
_publ_author_name
'Whited, Matthew T.'
'Qiu, Lisa'
'Kosanovich, Alex J.'
'Janzen, Daron E.'

_publ_section_title
;
 Chalcogen extrusion from heteroallenes and carbon monoxide by a
 three-coordinate rh(i) disilylamide.
;
_journal_issue 7
_journal_name_full 'Inorganic chemistry'
_journal_page_first 3670
_journal_page_last 3679
_journal_paper_doi 10.1021/acs.inorgchem.5b00305
_journal_volume 54
_journal_year 2015
_chemical_formula_moiety 'C50 H90 N4 P4 Rh2'
_chemical_formula_sum 'C50 H90 N4 P4 Rh2'
_chemical_formula_weight 1076.95
_space_group_crystal_system monoclinic
_space_group_IT_number 15
_space_group_name_Hall '-C 2yc'
_space_group_name_H-M_alt 'C 1 2/c 1'
_atom_sites_solution_hydrogens geom
_atom_sites_solution_primary direct
_audit_creation_date 2015-01-19
_audit_creation_method
;
Olex2 1.2
(compiled 2015.01.12 svn.r3133 for OlexSys, GUI svn.r4987)
;
_cell_angle_alpha 90
_cell_angle_beta 93.663(4)
_cell_angle_gamma 90
_cell_formula_units_Z 8
_cell_length_a 28.2036(17)
_cell_length_b 11.4050(7)
_cell_length_c 33.691(2)
_cell_measurement_temperature 123(2)
_cell_volume 10815.0(11)
_computing_molecular_graphics 'Olex2 (Dolomanov et al., 2009)'
_computing_publication_material 'Olex2 (Dolomanov et al., 2009)'
_computing_structure_refinement 'ShelXL (Sheldrick, 2008)'
_computing_structure_solution 'ShelXS (Sheldrick, 2008)'
_diffrn_ambient_temperature 123.0
_diffrn_measured_fraction_theta_full 0.990
_diffrn_measured_fraction_theta_max 0.966
_diffrn_measurement_device_type 'Bruker APEX-II CCD'
_diffrn_measurement_method '\f and \w scans'
_diffrn_radiation_type CuK\a
_diffrn_radiation_wavelength 1.54178
_diffrn_reflns_av_R_equivalents 0.0735
_diffrn_reflns_av_unetI/netI 0.0471
_diffrn_reflns_Laue_measured_fraction_full 0.990
_diffrn_reflns_Laue_measured_fraction_max 0.966
_diffrn_reflns_limit_h_max 35
_diffrn_reflns_limit_h_min -35
_diffrn_reflns_limit_k_max 13
_diffrn_reflns_limit_k_min -6
_diffrn_reflns_limit_l_max 42
_diffrn_reflns_limit_l_min -42
_diffrn_reflns_number 70661
_diffrn_reflns_point_group_measured_fraction_full 0.990
_diffrn_reflns_point_group_measured_fraction_max 0.966
_diffrn_reflns_theta_full 70.000
_diffrn_reflns_theta_max 74.647
_diffrn_reflns_theta_min 2.628
_exptl_absorpt_coefficient_mu 6.315
_exptl_absorpt_correction_T_max 0.7538
_exptl_absorpt_correction_T_min 0.5880
_exptl_absorpt_correction_type multi-scan
_exptl_absorpt_process_details
;
SADABS-2014/3 (Bruker,2014/3) was used for absorption correction.
wR2(int) was 0.0907 before and 0.0783 after correction.
The Ratio of minimum to maximum transmission is 0.7800.
The \l/2 correction factor is 0.00150.
;
_exptl_crystal_colour yellow
_exptl_crystal_density_diffrn 1.323
_exptl_crystal_density_method 'not measured'
_exptl_crystal_description prism
_exptl_crystal_F_000 4544
_exptl_crystal_size_max 0.158
_exptl_crystal_size_mid 0.059
_exptl_crystal_size_min 0.051
_refine_diff_density_max 0.834
_refine_diff_density_min -1.001
_refine_diff_density_rms 0.103
_refine_ls_extinction_method none
_refine_ls_goodness_of_fit_ref 1.047
_refine_ls_hydrogen_treatment constr
_refine_ls_matrix_type full
_refine_ls_number_parameters 565
_refine_ls_number_reflns 10707
_refine_ls_number_restraints 0
_refine_ls_restrained_S_all 1.047
_refine_ls_R_factor_all 0.0600
_refine_ls_R_factor_gt 0.0439
_refine_ls_shift/su_max 0.002
_refine_ls_shift/su_mean 0.000
_refine_ls_structure_factor_coef Fsqd
_refine_ls_weighting_details 'w=1/[\s^2^(Fo^2^)+(0.0293P)^2^+66.5605P] where P=(Fo^2^+2Fc^2^)/3'
_refine_ls_weighting_scheme calc
_refine_ls_wR_factor_gt 0.0930
_refine_ls_wR_factor_ref 0.1002
_reflns_number_gt 8668
_reflns_number_total 10707
_reflns_threshold_expression 'I > 2\s(I)'
_cod_data_source_file ic5b00305_si_002.cif
_cod_data_source_block UMN15009_compound5
_cod_original_cell_volume 10814.9(12)
_cod_database_code 4346108
_shelxl_version_number 2014-3
_shelx_space_group_comment
;
The symmetry employed for this shelxl refinement is uniquely defined
by the following loop, which should always be used as a source of
symmetry information in preference to the above space-group names.
They are only intended as comments.
;
_shelx_estimated_absorpt_t_max 0.739
_shelx_estimated_absorpt_t_min 0.435

loop_
_space_group_symop_operation_xyz
'x, y, z'
'-x, y, -z+1/2'
'x+1/2, y+1/2, z'
'-x+1/2, y+1/2, -z+1/2'
'-x, -y, -z'
'x, -y, z-1/2'
'-x+1/2, -y+1/2, -z'
'x+1/2, -y+1/2, z-1/2'

loop_
_atom_site_label
_atom_site_type_symbol
_atom_site_fract_x
_atom_site_fract_y
_atom_site_fract_z
_atom_site_U_iso_or_equiv
_atom_site_adp_type
_atom_site_occupancy
_atom_site_site_symmetry_order
_atom_site_calc_flag
_atom_site_refinement_flags_posn
Rh1 Rh 0.66701(2) 0.24658(2) 0.12698(2) 0.01745(8) Uani 1 1 d .
Rh2 Rh 0.50383(2) 0.41790(2) 0.12907(2) 0.02023(8) Uani 1 1 d .
P1 P 0.67194(4) 0.10543(8) 0.08126(3) 0.0219(2) Uani 1 1 d .
P2 P 0.72358(4) 0.34266(8) 0.09590(3) 0.0198(2) Uani 1 1 d .
P3 P 0.47639(4) 0.59797(9) 0.12066(3) 0.0226(2) Uani 1 1 d .
P4 P 0.42952(4) 0.35714(9) 0.12937(3) 0.0265(2) Uani 1 1 d .
N1 N 0.61023(12) 0.1595(3) 0.15697(10) 0.0224(7) Uani 1 1 d .
N2 N 0.65072(12) 0.3926(3) 0.16574(10) 0.0247(7) Uani 1 1 d .
N3 N 0.53374(13) 0.2483(3) 0.13365(11) 0.0313(8) Uani 1 1 d .
N4 N 0.57543(12) 0.4693(3) 0.13545(11) 0.0295(8) Uani 1 1 d .
C1 C 0.70964(16) 0.1588(4) 0.04189(12) 0.0280(9) Uani 1 1 d .
H1A H 0.7252 0.0911 0.0297 0.034 Uiso 1 1 calc R
H1B H 0.6894 0.1981 0.0208 0.034 Uiso 1 1 calc R
C2 C 0.74736(15) 0.2441(3) 0.05833(12) 0.0240(8) Uani 1 1 d .
H2A H 0.7589 0.2915 0.0363 0.029 Uiso 1 1 calc R
H2B H 0.7747 0.1996 0.0706 0.029 Uiso 1 1 calc R
C3 C 0.70095(16) -0.0402(4) 0.09591(13) 0.0301(10) Uani 1 1 d .
C4 C 0.7040(2) -0.1283(4) 0.06165(16) 0.0493(14) Uani 1 1 d .
H4A H 0.6720 -0.1550 0.0530 0.074 Uiso 1 1 calc GR
H4B H 0.7233 -0.1956 0.0708 0.074 Uiso 1 1 calc GR
H4C H 0.7186 -0.0904 0.0394 0.074 Uiso 1 1 calc GR
C5 C 0.6765(2) -0.1000(4) 0.12937(15) 0.0428(12) Uani 1 1 d .
H5A H 0.6744 -0.0452 0.1516 0.064 Uiso 1 1 calc GR
H5B H 0.6949 -0.1690 0.1383 0.064 Uiso 1 1 calc GR
H5C H 0.6445 -0.1243 0.1197 0.064 Uiso 1 1 calc GR
C6 C 0.75183(19) -0.0115(4) 0.11110(19) 0.0509(14) Uani 1 1 d .
H6A H 0.7692 0.0206 0.0893 0.076 Uiso 1 1 calc GR
H6B H 0.7676 -0.0830 0.1212 0.076 Uiso 1 1 calc GR
H6C H 0.7513 0.0465 0.1325 0.076 Uiso 1 1 calc GR
C7 C 0.61394(16) 0.0737(4) 0.05101(13) 0.0323(10) Uani 1 1 d .
C8 C 0.6200(2) 0.0210(5) 0.00940(15) 0.0452(13) Uani 1 1 d .
H8A H 0.6406 0.0721 -0.0054 0.068 Uiso 1 1 calc GR
H8B H 0.5889 0.0145 -0.0051 0.068 Uiso 1 1 calc GR
H8C H 0.6344 -0.0570 0.0123 0.068 Uiso 1 1 calc GR
C9 C 0.58182(18) -0.0077(4) 0.07355(15) 0.0389(11) Uani 1 1 d .
H9A H 0.5945 -0.0877 0.0734 0.058 Uiso 1 1 calc GR
H9B H 0.5497 -0.0070 0.0606 0.058 Uiso 1 1 calc GR
H9C H 0.5807 0.0194 0.1011 0.058 Uiso 1 1 calc GR
C10 C 0.58819(17) 0.1916(4) 0.04445(14) 0.0360(11) Uani 1 1 d .
H10A H 0.5879 0.2337 0.0698 0.054 Uiso 1 1 calc GR
H10B H 0.5555 0.1774 0.0340 0.054 Uiso 1 1 calc GR
H10C H 0.6048 0.2387 0.0254 0.054 Uiso 1 1 calc GR
C11 C 0.78024(15) 0.3821(4) 0.12675(12) 0.0272(9) Uani 1 1 d .
C12 C 0.78953(16) 0.2805(4) 0.15590(13) 0.0318(10) Uani 1 1 d .
H12A H 0.7615 0.2685 0.1712 0.048 Uiso 1 1 calc GR
H12B H 0.8170 0.2991 0.1741 0.048 Uiso 1 1 calc GR
H12C H 0.7960 0.2089 0.1411 0.048 Uiso 1 1 calc GR
C13 C 0.77380(16) 0.4941(4) 0.15072(13) 0.0317(10) Uani 1 1 d .
H13A H 0.7703 0.5612 0.1326 0.048 Uiso 1 1 calc GR
H13B H 0.8017 0.5060 0.1692 0.048 Uiso 1 1 calc GR
H13C H 0.7453 0.4871 0.1658 0.048 Uiso 1 1 calc GR
C14 C 0.82505(15) 0.3942(4) 0.10311(14) 0.0333(10) Uani 1 1 d .
H14A H 0.8288 0.3236 0.0870 0.050 Uiso 1 1 calc GR
H14B H 0.8530 0.4039 0.1216 0.050 Uiso 1 1 calc GR
H14C H 0.8218 0.4628 0.0856 0.050 Uiso 1 1 calc GR
C15 C 0.70496(15) 0.4772(3) 0.06528(13) 0.0270(9) Uani 1 1 d .
C16 C 0.67606(17) 0.5622(4) 0.08980(15) 0.0367(11) Uani 1 1 d .
H16A H 0.6470 0.5232 0.0974 0.055 Uiso 1 1 calc GR
H16B H 0.6676 0.6318 0.0738 0.055 Uiso 1 1 calc GR
H16C H 0.6952 0.5858 0.1138 0.055 Uiso 1 1 calc GR
C17 C 0.74643(17) 0.5441(4) 0.04826(13) 0.0312(10) Uani 1 1 d .
H17A H 0.7653 0.5827 0.0700 0.047 Uiso 1 1 calc GR
H17B H 0.7339 0.6034 0.0293 0.047 Uiso 1 1 calc GR
H17C H 0.7666 0.4891 0.0347 0.047 Uiso 1 1 calc GR
C18 C 0.67201(19) 0.4368(4) 0.02986(15) 0.0409(12) Uani 1 1 d .
H18A H 0.6896 0.3851 0.0128 0.061 Uiso 1 1 calc GR
H18B H 0.6605 0.5054 0.0146 0.061 Uiso 1 1 calc GR
H18C H 0.6449 0.3943 0.0396 0.061 Uiso 1 1 calc GR
C19 C 0.56925(15) 0.2055(3) 0.14569(12) 0.0249(9) Uani 1 1 d .
C20 C 0.61211(15) 0.0910(3) 0.19180(11) 0.0221(8) Uani 1 1 d .
C21 C 0.65560(15) 0.0670(4) 0.21171(12) 0.0290(9) Uani 1 1 d .
H21 H 0.6838 0.0994 0.2023 0.035 Uiso 1 1 calc R
C22 C 0.65819(18) -0.0035(5) 0.24512(14) 0.0386(11) Uani 1 1 d .
H22 H 0.6882 -0.0194 0.2584 0.046 Uiso 1 1 calc R
C23 C 0.61779(18) -0.0512(4) 0.25939(13) 0.0377(11) Uani 1 1 d .
H23 H 0.6198 -0.0998 0.2823 0.045 Uiso 1 1 calc R
C24 C 0.57431(16) -0.0274(4) 0.23997(13) 0.0318(10) Uani 1 1 d .
H24 H 0.5463 -0.0600 0.2497 0.038 Uiso 1 1 calc R
C25 C 0.57101(15) 0.0436(3) 0.20648(12) 0.0246(9) Uani 1 1 d .
H25 H 0.5408 0.0599 0.1935 0.030 Uiso 1 1 calc R
C26 C 0.61091(15) 0.4350(3) 0.15080(12) 0.0247(9) Uani 1 1 d .
C27 C 0.67018(15) 0.4412(4) 0.20131(12) 0.0267(9) Uani 1 1 d .
C28 C 0.69965(16) 0.3740(4) 0.22702(13) 0.0323(10) Uani 1 1 d .
H28 H 0.7059 0.2946 0.2207 0.039 Uiso 1 1 calc R
C29 C 0.71996(18) 0.4225(5) 0.26196(14) 0.0455(13) Uani 1 1 d .
H29 H 0.7401 0.3758 0.2793 0.055 Uiso 1 1 calc R
C30 C 0.71121(19) 0.5381(5) 0.27185(16) 0.0533(15) Uani 1 1 d .
H30 H 0.7249 0.5707 0.2959 0.064 Uiso 1 1 calc R
C31 C 0.68221(19) 0.6053(5) 0.24615(17) 0.0517(15) Uani 1 1 d .
H31 H 0.6765 0.6851 0.2524 0.062 Uiso 1 1 calc R
C32 C 0.66124(18) 0.5579(4) 0.21128(15) 0.0391(11) Uani 1 1 d .
H32 H 0.6409 0.6046 0.1942 0.047 Uiso 1 1 calc R
C33 C 0.41135(16) 0.5994(4) 0.12677(17) 0.0408(12) Uani 1 1 d .
H33A H 0.4055 0.6190 0.1547 0.049 Uiso 1 1 calc R
H33B H 0.3962 0.6607 0.1094 0.049 Uiso 1 1 calc R
C34 C 0.38879(16) 0.4800(4) 0.11606(16) 0.0374(11) Uani 1 1 d .
H34A H 0.3800 0.4775 0.0871 0.045 Uiso 1 1 calc R
H34B H 0.3593 0.4707 0.1302 0.045 Uiso 1 1 calc R
C35 C 0.49981(16) 0.7124(4) 0.15767(13) 0.0304(10) Uani 1 1 d .
C36 C 0.46734(19) 0.8193(4) 0.16130(18) 0.0492(14) Uani 1 1 d .
H36A H 0.4624 0.8575 0.1353 0.074 Uiso 1 1 calc GR
H36B H 0.4822 0.8748 0.1805 0.074 Uiso 1 1 calc GR
H36C H 0.4367 0.7939 0.1704 0.074 Uiso 1 1 calc GR
C37 C 0.54982(16) 0.7539(4) 0.14806(13) 0.0337(10) Uani 1 1 d .
H37A H 0.5700 0.6856 0.1439 0.051 Uiso 1 1 calc GR
H37B H 0.5637 0.8008 0.1703 0.051 Uiso 1 1 calc GR
H37C H 0.5475 0.8018 0.1239 0.051 Uiso 1 1 calc GR
C38 C 0.5047(2) 0.6518(5) 0.19815(14) 0.0485(14) Uani 1 1 d .
H38A H 0.4731 0.6331 0.2068 0.073 Uiso 1 1 calc GR
H38B H 0.5211 0.7040 0.2176 0.073 Uiso 1 1 calc GR
H38C H 0.5230 0.5793 0.1960 0.073 Uiso 1 1 calc GR
C39 C 0.48341(18) 0.6584(4) 0.06906(13) 0.0346(11) Uani 1 1 d .
C40 C 0.5340(2) 0.6364(4) 0.05707(14) 0.0442(13) Uani 1 1 d .
H40A H 0.5565 0.6808 0.0747 0.066 Uiso 1 1 calc GR
H40B H 0.5368 0.6619 0.0295 0.066 Uiso 1 1 calc GR
H40C H 0.5413 0.5526 0.0593 0.066 Uiso 1 1 calc GR
C41 C 0.4503(2) 0.5882(4) 0.03999(15) 0.0494(14) Uani 1 1 d .
H41A H 0.4571 0.5043 0.0431 0.074 Uiso 1 1 calc GR
H41B H 0.4553 0.6123 0.0127 0.074 Uiso 1 1 calc GR
H41C H 0.4172 0.6031 0.0457 0.074 Uiso 1 1 calc GR
C42 C 0.4704(2) 0.7887(4) 0.06362(17) 0.0498(15) Uani 1 1 d .
H42A H 0.4383 0.8021 0.0722 0.075 Uiso 1 1 calc GR
H42B H 0.4714 0.8100 0.0355 0.075 Uiso 1 1 calc GR
H42C H 0.4931 0.8369 0.0796 0.075 Uiso 1 1 calc GR
C43 C 0.41236(18) 0.3087(4) 0.18026(16) 0.0418(12) Uani 1 1 d .
C44 C 0.4115(2) 0.4181(5) 0.20666(17) 0.0559(15) Uani 1 1 d .
H44A H 0.4422 0.4582 0.2067 0.084 Uiso 1 1 calc GR
H44B H 0.4054 0.3949 0.2339 0.084 Uiso 1 1 calc GR
H44C H 0.3863 0.4711 0.1963 0.084 Uiso 1 1 calc GR
C45 C 0.4509(2) 0.2274(5) 0.19907(16) 0.0525(14) Uani 1 1 d .
H45A H 0.4527 0.1561 0.1830 0.079 Uiso 1 1 calc GR
H45B H 0.4430 0.2064 0.2261 0.079 Uiso 1 1 calc GR
H45C H 0.4816 0.2677 0.2002 0.079 Uiso 1 1 calc GR
C46 C 0.3636(2) 0.2483(5) 0.18095(19) 0.0570(16) Uani 1 1 d .
H46A H 0.3392 0.2992 0.1681 0.085 Uiso 1 1 calc GR
H46B H 0.3563 0.2337 0.2086 0.085 Uiso 1 1 calc GR
H46C H 0.3644 0.1737 0.1666 0.085 Uiso 1 1 calc GR
C47 C 0.41028(17) 0.2401(4) 0.09139(15) 0.0359(11) Uani 1 1 d .
C48 C 0.42961(19) 0.1194(4) 0.10502(17) 0.0436(12) Uani 1 1 d .
H48A H 0.4637 0.1257 0.1125 0.065 Uiso 1 1 calc GR
H48B H 0.4246 0.0629 0.0832 0.065 Uiso 1 1 calc GR
H48C H 0.4129 0.0927 0.1280 0.065 Uiso 1 1 calc GR
C49 C 0.35649(19) 0.2321(5) 0.08177(18) 0.0492(14) Uani 1 1 d .
H49A H 0.3407 0.2115 0.1059 0.074 Uiso 1 1 calc GR
H49B H 0.3498 0.1717 0.0615 0.074 Uiso 1 1 calc GR
H49C H 0.3446 0.3079 0.0718 0.074 Uiso 1 1 calc GR
C50 C 0.4332(2) 0.2709(4) 0.05275(15) 0.0433(12) Uani 1 1 d .
H50A H 0.4182 0.3416 0.0411 0.065 Uiso 1 1 calc GR
H50B H 0.4289 0.2057 0.0339 0.065 Uiso 1 1 calc GR
H50C H 0.4672 0.2853 0.0584 0.065 Uiso 1 1 calc GR

loop_
_atom_site_aniso_label
_atom_site_aniso_U_11
_atom_site_aniso_U_22
_atom_site_aniso_U_33
_atom_site_aniso_U_23
_atom_site_aniso_U_13
_atom_site_aniso_U_12
Rh1 0.01742(14) 0.01646(14) 0.01837(14) -0.00046(11) 0.00046(10) -0.00170(11)
Rh2 0.01712(14) 0.02066(15) 0.02296(15) 0.00338(12) 0.00170(11) 0.00001(11)
P1 0.0268(5) 0.0167(5) 0.0221(5) -0.0021(4) 0.0018(4) -0.0025(4)
P2 0.0208(5) 0.0175(5) 0.0213(5) -0.0003(4) 0.0025(4) -0.0030(4)
P3 0.0226(5) 0.0202(5) 0.0248(5) 0.0003(4) -0.0001(4) -0.0005(4)
P4 0.0180(5) 0.0240(5) 0.0378(6) 0.0031(4) 0.0044(4) -0.0025(4)
N1 0.0200(17) 0.0205(17) 0.0271(18) 0.0054(13) 0.0043(14) 0.0006(13)
N2 0.0230(18) 0.0253(18) 0.0258(18) -0.0103(14) 0.0019(14) 0.0004(14)
N3 0.026(2) 0.0291(19) 0.040(2) 0.0099(16) 0.0061(16) -0.0003(16)
N4 0.0172(18) 0.0295(19) 0.041(2) -0.0050(16) -0.0001(16) 0.0001(15)
C1 0.039(3) 0.023(2) 0.023(2) -0.0030(16) 0.0068(18) -0.0043(18)
C2 0.028(2) 0.021(2) 0.024(2) 0.0006(16) 0.0079(16) -0.0048(17)
C3 0.035(3) 0.020(2) 0.036(2) -0.0009(17) 0.008(2) -0.0004(18)
C4 0.076(4) 0.025(2) 0.049(3) -0.002(2) 0.021(3) 0.007(2)
C5 0.055(3) 0.028(2) 0.047(3) 0.010(2) 0.014(2) 0.011(2)
C6 0.039(3) 0.032(3) 0.080(4) 0.013(3) -0.009(3) 0.005(2)
C7 0.035(2) 0.029(2) 0.032(2) -0.0068(19) -0.0074(19) -0.010(2)
C8 0.055(3) 0.044(3) 0.036(3) -0.011(2) -0.006(2) -0.010(3)
C9 0.039(3) 0.033(3) 0.044(3) 0.000(2) -0.003(2) -0.011(2)
C10 0.031(3) 0.040(3) 0.036(3) 0.004(2) -0.007(2) -0.006(2)
C11 0.028(2) 0.026(2) 0.027(2) 0.0007(17) 0.0000(18) -0.0057(17)
C12 0.027(2) 0.037(3) 0.030(2) 0.0038(19) -0.0029(18) -0.0050(19)
C13 0.030(2) 0.035(2) 0.030(2) -0.0061(19) 0.0013(18) -0.0103(19)
C14 0.023(2) 0.035(3) 0.042(3) -0.001(2) 0.0038(19) -0.0073(19)
C15 0.028(2) 0.019(2) 0.033(2) -0.0005(17) -0.0015(18) -0.0048(17)
C16 0.039(3) 0.021(2) 0.052(3) 0.009(2) 0.013(2) 0.0032(19)
C17 0.040(3) 0.025(2) 0.029(2) 0.0043(17) 0.0094(19) -0.0034(19)
C18 0.048(3) 0.029(2) 0.043(3) 0.012(2) -0.017(2) -0.007(2)
C19 0.028(2) 0.019(2) 0.028(2) 0.0059(16) 0.0057(17) -0.0028(17)
C20 0.029(2) 0.0175(19) 0.0197(19) -0.0040(15) 0.0013(16) -0.0017(16)
C21 0.024(2) 0.038(2) 0.025(2) 0.0001(18) 0.0008(17) 0.0003(18)
C22 0.034(3) 0.055(3) 0.027(2) 0.006(2) -0.0015(19) 0.004(2)
C23 0.041(3) 0.049(3) 0.024(2) 0.012(2) 0.005(2) 0.003(2)
C24 0.030(2) 0.038(3) 0.028(2) 0.0064(19) 0.0062(18) -0.0034(19)
C25 0.024(2) 0.026(2) 0.023(2) 0.0006(16) -0.0019(16) -0.0008(17)
C26 0.023(2) 0.023(2) 0.028(2) -0.0048(17) 0.0050(17) -0.0040(17)
C27 0.022(2) 0.033(2) 0.025(2) -0.0079(17) 0.0057(17) -0.0065(17)
C28 0.028(2) 0.044(3) 0.026(2) -0.0080(19) 0.0029(18) -0.007(2)
C29 0.034(3) 0.075(4) 0.028(2) -0.008(2) -0.002(2) -0.005(3)
C30 0.037(3) 0.081(4) 0.042(3) -0.034(3) 0.003(2) -0.012(3)
C31 0.041(3) 0.055(3) 0.059(4) -0.037(3) 0.004(3) -0.006(3)
C32 0.036(3) 0.036(3) 0.046(3) -0.015(2) 0.004(2) -0.005(2)
C33 0.027(2) 0.030(3) 0.066(3) -0.001(2) 0.003(2) 0.005(2)
C34 0.023(2) 0.027(2) 0.062(3) -0.003(2) 0.000(2) -0.0012(19)
C35 0.034(2) 0.028(2) 0.030(2) -0.0082(18) 0.0064(19) -0.0019(19)
C36 0.040(3) 0.039(3) 0.070(4) -0.023(3) 0.013(3) -0.002(2)
C37 0.036(3) 0.033(2) 0.032(2) -0.0069(19) -0.0003(19) -0.004(2)
C38 0.061(4) 0.058(3) 0.026(2) -0.008(2) 0.004(2) -0.017(3)
C39 0.047(3) 0.026(2) 0.029(2) 0.0078(18) -0.010(2) -0.006(2)
C40 0.064(4) 0.042(3) 0.027(2) 0.002(2) 0.008(2) -0.012(3)
C41 0.075(4) 0.036(3) 0.033(3) 0.011(2) -0.024(3) -0.015(3)
C42 0.065(4) 0.029(3) 0.052(3) 0.012(2) -0.026(3) -0.009(2)
C43 0.036(3) 0.041(3) 0.051(3) 0.008(2) 0.018(2) -0.006(2)
C44 0.061(4) 0.061(4) 0.048(3) -0.005(3) 0.027(3) -0.020(3)
C45 0.059(4) 0.058(3) 0.041(3) 0.015(3) 0.011(3) -0.007(3)
C46 0.051(4) 0.054(3) 0.069(4) 0.000(3) 0.033(3) -0.018(3)
C47 0.030(2) 0.025(2) 0.052(3) -0.003(2) -0.001(2) -0.0071(19)
C48 0.041(3) 0.031(3) 0.060(3) -0.001(2) 0.005(2) -0.005(2)
C49 0.039(3) 0.038(3) 0.070(4) -0.005(3) -0.007(3) -0.010(2)
C50 0.049(3) 0.041(3) 0.039(3) -0.008(2) 0.000(2) -0.013(2)

loop_
_atom_type_symbol
_atom_type_description
_atom_type_scat_dispersion_real
_atom_type_scat_dispersion_imag
_atom_type_scat_source
C C 0.0181 0.0091 'International Tables Vol C Tables 4.2.6.8 and 6.1.1.4'
H H 0.0000 0.0000 'International Tables Vol C Tables 4.2.6.8 and 6.1.1.4'
N N 0.0311 0.0180 'International Tables Vol C Tables 4.2.6.8 and 6.1.1.4'
P P 0.2955 0.4335 'International Tables Vol C Tables 4.2.6.8 and 6.1.1.4'
Rh Rh 0.0927 3.6045 'International Tables Vol C Tables 4.2.6.8 and 6.1.1.4'

loop_
_geom_angle_atom_site_label_1
_geom_angle_atom_site_label_2
_geom_angle_atom_site_label_3
_geom_angle
P1 Rh1 P2 87.30(4)
N1 Rh1 P1 94.06(9)
N1 Rh1 P2 177.70(9)
N2 Rh1 P1 170.01(9)
N2 Rh1 P2 95.13(9)
N2 Rh1 N1 83.22(12)
P3 Rh2 P4 88.14(4)
N3 Rh2 P3 175.56(10)
N3 Rh2 P4 94.99(10)
N4 Rh2 P3 94.60(10)
N4 Rh2 P4 173.56(11)
N4 Rh2 N3 82.61(14)
C1 P1 Rh1 108.65(13)
C1 P1 C3 102.4(2)
C1 P1 C7 101.0(2)
C3 P1 Rh1 119.60(14)
C3 P1 C7 108.2(2)
C7 P1 Rh1 114.56(15)
C2 P2 Rh1 108.75(12)
C2 P2 C11 100.87(19)
C2 P2 C15 102.63(19)
C11 P2 Rh1 117.17(13)
C11 P2 C15 107.37(18)
C15 P2 Rh1 117.75(14)
C33 P3 Rh2 109.54(15)
C33 P3 C35 103.1(2)
C33 P3 C39 105.1(2)
C35 P3 Rh2 116.88(15)
C39 P3 Rh2 113.60(15)
C39 P3 C35 107.5(2)
C34 P4 Rh2 109.65(15)
C34 P4 C43 104.5(2)
C34 P4 C47 102.8(2)
C43 P4 Rh2 113.17(17)
C43 P4 C47 109.0(2)
C47 P4 Rh2 116.54(15)
C19 N1 Rh1 110.1(2)
C19 N1 C20 116.8(3)
C20 N1 Rh1 130.4(3)
C26 N2 Rh1 105.2(3)
C26 N2 C27 117.9(3)
C27 N2 Rh1 136.7(3)
C19 N3 Rh2 137.8(3)
C26 N4 Rh2 138.1(3)
P1 C1 H1A 109.3
P1 C1 H1B 109.3
H1A C1 H1B 107.9
C2 C1 P1 111.7(3)
C2 C1 H1A 109.3
C2 C1 H1B 109.3
P2 C2 H2A 109.4
P2 C2 H2B 109.4
C1 C2 P2 111.2(3)
C1 C2 H2A 109.4
C1 C2 H2B 109.4
H2A C2 H2B 108.0
C4 C3 P1 114.8(3)
C5 C3 P1 112.1(3)
C5 C3 C4 108.2(4)
C5 C3 C6 107.9(4)
C6 C3 P1 106.2(3)
C6 C3 C4 107.2(4)
C3 C4 H4A 109.5
C3 C4 H4B 109.5
C3 C4 H4C 109.5
H4A C4 H4B 109.5
H4A C4 H4C 109.5
H4B C4 H4C 109.5
C3 C5 H5A 109.5
C3 C5 H5B 109.5
C3 C5 H5C 109.5
H5A C5 H5B 109.5
H5A C5 H5C 109.5
H5B C5 H5C 109.5
C3 C6 H6A 109.5
C3 C6 H6B 109.5
C3 C6 H6C 109.5
H6A C6 H6B 109.5
H6A C6 H6C 109.5
H6B C6 H6C 109.5
C8 C7 P1 114.7(3)
C9 C7 P1 111.4(3)
C9 C7 C8 108.5(4)
C9 C7 C10 108.2(4)
C10 C7 P1 107.0(3)
C10 C7 C8 106.8(4)
C7 C8 H8A 109.5
C7 C8 H8B 109.5
C7 C8 H8C 109.5
H8A C8 H8B 109.5
H8A C8 H8C 109.5
H8B C8 H8C 109.5
C7 C9 H9A 109.5
C7 C9 H9B 109.5
C7 C9 H9C 109.5
H9A C9 H9B 109.5
H9A C9 H9C 109.5
H9B C9 H9C 109.5
C7 C10 H10A 109.5
C7 C10 H10B 109.5
C7 C10 H10C 109.5
H10A C10 H10B 109.5
H10A C10 H10C 109.5
H10B C10 H10C 109.5
C12 C11 P2 106.0(3)
C12 C11 C14 106.7(4)
C13 C11 P2 111.2(3)
C13 C11 C12 108.4(4)
C13 C11 C14 109.1(3)
C14 C11 P2 115.2(3)
C11 C12 H12A 109.5
C11 C12 H12B 109.5
C11 C12 H12C 109.5
H12A C12 H12B 109.5
H12A C12 H12C 109.5
H12B C12 H12C 109.5
C11 C13 H13A 109.5
C11 C13 H13B 109.5
C11 C13 H13C 109.5
H13A C13 H13B 109.5
H13A C13 H13C 109.5
H13B C13 H13C 109.5
C11 C14 H14A 109.5
C11 C14 H14B 109.5
C11 C14 H14C 109.5
H14A C14 H14B 109.5
H14A C14 H14C 109.5
H14B C14 H14C 109.5
C16 C15 P2 110.7(3)
C17 C15 P2 114.3(3)
C17 C15 C16 109.2(3)
C18 C15 P2 108.2(3)
C18 C15 C16 106.9(4)
C18 C15 C17 107.2(4)
C15 C16 H16A 109.5
C15 C16 H16B 109.5
C15 C16 H16C 109.5
H16A C16 H16B 109.5
H16A C16 H16C 109.5
H16B C16 H16C 109.5
C15 C17 H17A 109.5
C15 C17 H17B 109.5
C15 C17 H17C 109.5
H17A C17 H17B 109.5
H17A C17 H17C 109.5
H17B C17 H17C 109.5
C15 C18 H18A 109.5
C15 C18 H18B 109.5
C15 C18 H18C 109.5
H18A C18 H18B 109.5
H18A C18 H18C 109.5
H18B C18 H18C 109.5
N3 C19 N1 176.2(4)
C21 C20 N1 119.8(4)
C21 C20 C25 118.7(4)
C25 C20 N1 121.4(4)
C20 C21 H21 119.7
C22 C21 C20 120.5(4)
C22 C21 H21 119.7
C21 C22 H22 119.6
C23 C22 C21 120.8(4)
C23 C22 H22 119.6
C22 C23 H23 120.4
C22 C23 C24 119.2(4)
C24 C23 H23 120.4
C23 C24 H24 119.6
C23 C24 C25 120.8(4)
C25 C24 H24 119.6
C20 C25 H25 120.0
C24 C25 C20 120.0(4)
C24 C25 H25 120.0
N4 C26 N2 176.1(4)
C28 C27 N2 120.0(4)
C28 C27 C32 118.9(4)
C32 C27 N2 121.0(4)
C27 C28 H28 119.8
C29 C28 C27 120.3(5)
C29 C28 H28 119.8
C28 C29 H29 119.6
C30 C29 C28 120.8(5)
C30 C29 H29 119.6
C29 C30 H30 120.5
C31 C30 C29 118.9(5)
C31 C30 H30 120.5
C30 C31 H31 119.5
C30 C31 C32 121.1(5)
C32 C31 H31 119.5
C27 C32 H32 120.0
C31 C32 C27 119.9(5)
C31 C32 H32 120.0
P3 C33 H33A 109.4
P3 C33 H33B 109.4
H33A C33 H33B 108.0
C34 C33 P3 111.3(3)
C34 C33 H33A 109.4
C34 C33 H33B 109.4
P4 C34 H34A 109.2
P4 C34 H34B 109.2
C33 C34 P4 111.9(3)
C33 C34 H34A 109.2
C33 C34 H34B 109.2
H34A C34 H34B 107.9
C36 C35 P3 114.5(3)
C36 C35 C37 109.4(4)
C37 C35 P3 111.0(3)
C38 C35 P3 106.5(3)
C38 C35 C36 108.0(4)
C38 C35 C37 107.2(4)
C35 C36 H36A 109.5
C35 C36 H36B 109.5
C35 C36 H36C 109.5
H36A C36 H36B 109.5
H36A C36 H36C 109.5
H36B C36 H36C 109.5
C35 C37 H37A 109.5
C35 C37 H37B 109.5
C35 C37 H37C 109.5
H37A C37 H37B 109.5
H37A C37 H37C 109.5
H37B C37 H37C 109.5
C35 C38 H38A 109.5
C35 C38 H38B 109.5
C35 C38 H38C 109.5
H38A C38 H38B 109.5
H38A C38 H38C 109.5
H38B C38 H38C 109.5
C40 C39 P3 109.7(3)
C40 C39 C41 106.7(4)
C40 C39 C42 110.3(4)
C41 C39 P3 107.5(3)
C41 C39 C42 107.2(4)
C42 C39 P3 115.0(4)
C39 C40 H40A 109.5
C39 C40 H40B 109.5
C39 C40 H40C 109.5
H40A C40 H40B 109.5
H40A C40 H40C 109.5
H40B C40 H40C 109.5
C39 C41 H41A 109.5
C39 C41 H41B 109.5
C39 C41 H41C 109.5
H41A C41 H41B 109.5
H41A C41 H41C 109.5
H41B C41 H41C 109.5
C39 C42 H42A 109.5
C39 C42 H42B 109.5
C39 C42 H42C 109.5
H42A C42 H42B 109.5
H42A C42 H42C 109.5
H42B C42 H42C 109.5
C44 C43 P4 107.6(3)
C44 C43 C45 106.8(5)
C44 C43 C46 107.9(4)
C45 C43 P4 109.6(3)
C45 C43 C46 109.5(4)
C46 C43 P4 115.1(4)
C43 C44 H44A 109.5
C43 C44 H44B 109.5
C43 C44 H44C 109.5
H44A C44 H44B 109.5
H44A C44 H44C 109.5
H44B C44 H44C 109.5
C43 C45 H45A 109.5
C43 C45 H45B 109.5
C43 C45 H45C 109.5
H45A C45 H45B 109.5
H45A C45 H45C 109.5
H45B C45 H45C 109.5
C43 C46 H46A 109.5
C43 C46 H46B 109.5
C43 C46 H46C 109.5
H46A C46 H46B 109.5
H46A C46 H46C 109.5
H46B C46 H46C 109.5
C48 C47 P4 110.3(3)
C49 C47 P4 114.8(3)
C49 C47 C48 109.7(4)
C50 C47 P4 107.0(3)
C50 C47 C48 107.3(4)
C50 C47 C49 107.4(4)
C47 C48 H48A 109.5
C47 C48 H48B 109.5
C47 C48 H48C 109.5
H48A C48 H48B 109.5
H48A C48 H48C 109.5
H48B C48 H48C 109.5
C47 C49 H49A 109.5
C47 C49 H49B 109.5
C47 C49 H49C 109.5
H49A C49 H49B 109.5
H49A C49 H49C 109.5
H49B C49 H49C 109.5
C47 C50 H50A 109.5
C47 C50 H50B 109.5
C47 C50 H50C 109.5
H50A C50 H50B 109.5
H50A C50 H50C 109.5
H50B C50 H50C 109.5

loop_
_geom_bond_atom_site_label_1
_geom_bond_atom_site_label_2
_geom_bond_distance
Rh1 P1 2.2385(10)
Rh1 P2 2.2487(10)
Rh1 N1 2.186(3)
Rh1 N2 2.183(3)
Rh2 P3 2.2065(10)
Rh2 P4 2.2080(11)
Rh2 N3 2.112(4)
Rh2 N4 2.101(3)
P1 C1 1.855(4)
P1 C3 1.902(4)
P1 C7 1.906(4)
P2 C2 1.851(4)
P2 C11 1.904(4)
P2 C15 1.904(4)
P3 C33 1.859(5)
P3 C35 1.895(4)
P3 C39 1.892(5)
P4 C34 1.849(5)
P4 C43 1.894(5)
P4 C47 1.904(5)
N1 C19 1.304(5)
N1 C20 1.408(5)
N2 C26 1.295(5)
N2 C27 1.400(5)
N3 C19 1.164(5)
N4 C26 1.164(5)
C1 H1A 0.9900
C1 H1B 0.9900
C1 C2 1.520(6)
C2 H2A 0.9900
C2 H2B 0.9900
C3 C4 1.537(6)
C3 C5 1.520(6)
C3 C6 1.528(7)
C4 H4A 0.9800
C4 H4B 0.9800
C4 H4C 0.9800
C5 H5A 0.9800
C5 H5B 0.9800
C5 H5C 0.9800
C6 H6A 0.9800
C6 H6B 0.9800
C6 H6C 0.9800
C7 C8 1.545(6)
C7 C9 1.532(6)
C7 C10 1.537(6)
C8 H8A 0.9800
C8 H8B 0.9800
C8 H8C 0.9800
C9 H9A 0.9800
C9 H9B 0.9800
C9 H9C 0.9800
C10 H10A 0.9800
C10 H10B 0.9800
C10 H10C 0.9800
C11 C12 1.530(6)
C11 C13 1.529(6)
C11 C14 1.543(6)
C12 H12A 0.9800
C12 H12B 0.9800
C12 H12C 0.9800
C13 H13A 0.9800
C13 H13B 0.9800
C13 H13C 0.9800
C14 H14A 0.9800
C14 H14B 0.9800
C14 H14C 0.9800
C15 C16 1.540(6)
C15 C17 1.538(6)
C15 C18 1.536(6)
C16 H16A 0.9800
C16 H16B 0.9800
C16 H16C 0.9800
C17 H17A 0.9800
C17 H17B 0.9800
C17 H17C 0.9800
C18 H18A 0.9800
C18 H18B 0.9800
C18 H18C 0.9800
C20 C21 1.387(6)
C20 C25 1.398(6)
C21 H21 0.9500
C21 C22 1.382(6)
C22 H22 0.9500
C22 C23 1.376(7)
C23 H23 0.9500
C23 C24 1.379(6)
C24 H24 0.9500
C24 C25 1.387(6)
C25 H25 0.9500
C27 C28 1.392(6)
C27 C32 1.399(6)
C28 H28 0.9500
C28 C29 1.391(6)
C29 H29 0.9500
C29 C30 1.386(8)
C30 H30 0.9500
C30 C31 1.384(8)
C31 H31 0.9500
C31 C32 1.391(7)
C32 H32 0.9500
C33 H33A 0.9900
C33 H33B 0.9900
C33 C34 1.536(6)
C34 H34A 0.9900
C34 H34B 0.9900
C35 C36 1.534(6)
C35 C37 1.542(6)
C35 C38 1.527(7)
C36 H36A 0.9800
C36 H36B 0.9800
C36 H36C 0.9800
C37 H37A 0.9800
C37 H37B 0.9800
C37 H37C 0.9800
C38 H38A 0.9800
C38 H38B 0.9800
C38 H38C 0.9800
C39 C40 1.529(7)
C39 C41 1.536(6)
C39 C42 1.539(6)
C40 H40A 0.9800
C40 H40B 0.9800
C40 H40C 0.9800
C41 H41A 0.9800
C41 H41B 0.9800
C41 H41C 0.9800
C42 H42A 0.9800
C42 H42B 0.9800
C42 H42C 0.9800
C43 C44 1.534(7)
C43 C45 1.534(8)
C43 C46 1.539(7)
C44 H44A 0.9800
C44 H44B 0.9800
C44 H44C 0.9800
C45 H45A 0.9800
C45 H45B 0.9800
C45 H45C 0.9800
C46 H46A 0.9800
C46 H46B 0.9800
C46 H46C 0.9800
C47 C48 1.540(6)
C47 C49 1.534(7)
C47 C50 1.531(7)
C48 H48A 0.9800
C48 H48B 0.9800
C48 H48C 0.9800
C49 H49A 0.9800
C49 H49B 0.9800
C49 H49C 0.9800
C50 H50A 0.9800
C50 H50B 0.9800
C50 H50C 0.9800

loop_
_geom_torsion_atom_site_label_1
_geom_torsion_atom_site_label_2
_geom_torsion_atom_site_label_3
_geom_torsion_atom_site_label_4
_geom_torsion
Rh1 P1 C1 C2 30.8(3)
Rh1 P2 C2 C1 30.6(3)
Rh1 N1 C20 C21 -2.4(5)
Rh1 N1 C20 C25 179.3(3)
Rh1 N2 C27 C28 -21.5(6)
Rh1 N2 C27 C32 157.3(3)
Rh2 P3 C33 C34 -27.4(4)
Rh2 P3 C35 C36 -157.2(3)
Rh2 P3 C35 C37 78.4(3)
Rh2 P3 C35 C38 -37.9(4)
Rh2 P3 C39 C40 -47.8(3)
Rh2 P3 C39 C41 67.9(4)
Rh2 P3 C39 C42 -172.8(3)
Rh2 P4 C34 C33 -26.5(4)
Rh2 P4 C43 C44 68.5(4)
Rh2 P4 C43 C45 -47.3(4)
Rh2 P4 C43 C46 -171.2(3)
P1 C1 C2 P2 -39.0(4)
P3 C33 C34 P4 33.9(5)
N1 C20 C21 C22 -177.6(4)
N1 C20 C25 C24 177.4(4)
N2 C27 C28 C29 178.5(4)
N2 C27 C32 C31 -177.9(4)
C3 P1 C1 C2 -96.7(3)
C7 P1 C1 C2 151.6(3)
C11 P2 C2 C1 154.4(3)
C15 P2 C2 C1 -94.8(3)
C19 N1 C20 C21 -161.9(4)
C19 N1 C20 C25 19.7(5)
C20 C21 C22 C23 -0.2(7)
C21 C20 C25 C24 -1.0(6)
C21 C22 C23 C24 -0.2(8)
C22 C23 C24 C25 0.0(7)
C23 C24 C25 C20 0.6(7)
C25 C20 C21 C22 0.8(6)
C26 N2 C27 C28 153.1(4)
C26 N2 C27 C32 -28.2(6)
C27 C28 C29 C30 0.1(7)
C28 C27 C32 C31 0.9(7)
C28 C29 C30 C31 -0.6(8)
C29 C30 C31 C32 1.3(8)
C30 C31 C32 C27 -1.4(8)
C32 C27 C28 C29 -0.2(7)
C33 P3 C35 C36 -37.0(4)
C33 P3 C35 C37 -161.4(3)
C33 P3 C35 C38 82.3(4)
C33 P3 C39 C40 -167.5(3)
C33 P3 C39 C41 -51.9(4)
C33 P3 C39 C42 67.5(4)
C34 P4 C43 C44 -50.7(4)
C34 P4 C43 C45 -166.5(4)
C34 P4 C43 C46 69.6(4)
C35 P3 C33 C34 -152.5(4)
C35 P3 C39 C40 83.1(3)
C35 P3 C39 C41 -161.2(4)
C35 P3 C39 C42 -41.8(4)
C39 P3 C33 C34 95.0(4)
C39 P3 C35 C36 73.7(4)
C39 P3 C35 C37 -50.7(4)
C39 P3 C35 C38 -167.0(3)
C43 P4 C34 C33 95.0(4)
C47 P4 C34 C33 -151.2(4)
C47 P4 C43 C44 -160.1(4)
C47 P4 C43 C45 84.1(4)
C47 P4 C43 C46 -39.8(4)
